data_8106348
loop_
_publ_author_name
'Liang, Yan'
'Fu, Yun-Xing'
'Liang, Jian-Ping'

_publ_section_title
;
 Crystal structure of
 (3aR,4R,5R,7R,8S,9R,9aS,12R)-7-ethyl-5-(1-hydroxy-2-((R)-3-hydroxypyrrolidin-1-yl)ethoxy)-4,7,9,12-tetramethyldecahydro-4,9a-propanocyclopenta[8]annulene-3,8-diol
 -- a pleuromutilin derivative, C26H41NO5
;
_journal_issue 5
_journal_name_full 'Zeitschrift f\"ur Kristallographie - New Crystal Structures'
_journal_page_first 923
_journal_page_last 925
_journal_paper_doi 10.1515/ncrs-2018-0107
_journal_volume 233
_journal_year 2018
_chemical_absolute_configuration unk
_chemical_formula_sum 'C26 H41 N O5'
_chemical_formula_weight 447.60
_space_group_crystal_system orthorhombic
_space_group_IT_number 19
_space_group_name_Hall 'P 2ac 2ab'
_space_group_name_H-M_alt 'P 21 21 21'
_atom_sites_solution_hydrogens geom
_atom_sites_solution_primary direct
_atom_sites_solution_secondary difmap
_cell_angle_alpha 90
_cell_angle_beta 90
_cell_angle_gamma 90
_cell_formula_units_Z 4
_cell_length_a 9.6178(8)
_cell_length_b 13.3335(11)
_cell_length_c 19.0758(16)
_cell_measurement_reflns_used 4864
_cell_measurement_temperature 296(2)
_cell_measurement_theta_max 24.66
_cell_measurement_theta_min 2.37
_cell_volume 2446.3(4)
_computing_cell_refinement 'Bruker SMART'
_computing_data_collection 'Bruker SMART APEX II'
_computing_data_reduction 'Bruker SAINT'
_computing_molecular_graphics SHELXTL
_computing_publication_material SHELXTL
_computing_structure_refinement 'SHELXL-2014/7 (Sheldrick, 2014)'
_computing_structure_solution 'SHELXL-2014/7 (Sheldrick, 2014)'
_diffrn_ambient_temperature 296(2)
_diffrn_detector_area_resol_mean 'fine-focus sealed tube'
_diffrn_measured_fraction_theta_full 0.993
_diffrn_measured_fraction_theta_max 0.993
_diffrn_measurement_device_type 'Bruker APEX II area detector'
_diffrn_measurement_method '\w scan'
_diffrn_radiation_type MoK\a
_diffrn_radiation_wavelength 0.71073
_diffrn_reflns_av_R_equivalents 0.0239
_diffrn_reflns_av_unetI/netI 0.0290
_diffrn_reflns_Laue_measured_fraction_full 0.993
_diffrn_reflns_Laue_measured_fraction_max 0.993
_diffrn_reflns_limit_h_max 8
_diffrn_reflns_limit_h_min -11
_diffrn_reflns_limit_k_max 15
_diffrn_reflns_limit_k_min -15
_diffrn_reflns_limit_l_max 22
_diffrn_reflns_limit_l_min -22
_diffrn_reflns_number 12437
_diffrn_reflns_point_group_measured_fraction_full 0.996
_diffrn_reflns_point_group_measured_fraction_max 0.996
_diffrn_reflns_theta_full 25.000
_diffrn_reflns_theta_max 25.000
_diffrn_reflns_theta_min 2.372
_exptl_absorpt_coefficient_mu 0.083
_exptl_absorpt_correction_type multi-scan
_exptl_absorpt_process_details SADABS
_exptl_crystal_colour colorless
_exptl_crystal_density_diffrn 1.215
_exptl_crystal_description block
_exptl_crystal_F_000 976
_exptl_crystal_size_max 0.300
_exptl_crystal_size_mid 0.200
_exptl_crystal_size_min 0.200
_exptl_transmission_factor_max 0.7455
_exptl_transmission_factor_min 0.6987
_refine_diff_density_max 0.145
_refine_diff_density_min -0.148
_refine_diff_density_rms 0.031
_refine_ls_abs_structure_details
;
 Refined as a perfect inversion twin.
;
_refine_ls_abs_structure_Flack 0.5
_refine_ls_extinction_coef .
_refine_ls_extinction_method none
_refine_ls_goodness_of_fit_ref 1.002
_refine_ls_hydrogen_treatment constr
_refine_ls_matrix_type full
_refine_ls_number_parameters 295
_refine_ls_number_reflns 4283
_refine_ls_number_restraints 0
_refine_ls_restrained_S_all 1.002
_refine_ls_R_factor_all 0.0472
_refine_ls_R_factor_gt 0.0389
_refine_ls_shift/su_max 0.000
_refine_ls_shift/su_mean 0.000
_refine_ls_structure_factor_coef Fsqd
_refine_ls_weighting_details 'w=1/[\s^2^(Fo^2^)+(0.0300P)^2^+0.7475P] where P=(Fo^2^+2Fc^2^)/3'
_refine_ls_weighting_scheme calc
_refine_ls_wR_factor_gt 0.0840
_refine_ls_wR_factor_ref 0.0888
_reflns_Friedel_coverage 0.760
_reflns_Friedel_fraction_full 1.000
_reflns_Friedel_fraction_max 1.000
_reflns_number_gt 3728
_reflns_number_total 4283
_reflns_threshold_expression 'I > 2\s(I)'
_cod_data_source_file suppl_ncrs-2018-0107_suppl.cif
_cod_data_source_block 2_a
_cod_database_code 8106348
_shelx_space_group_comment
;
The symmetry employed for this shelxl refinement is uniquely defined
by the following loop, which should always be used as a source of
symmetry information in preference to the above space-group names.
They are only intended as comments.
;
_shelx_estimated_absorpt_t_min 0.976
_shelx_estimated_absorpt_t_max 0.984
_publcif_funding_html
;
<span class="funder">
<span class="fundref-name" data-id="">This work was financed by
 National Key Technology Support Program (No. 2015BAD11B02) and
 Agricultural Science and Technology Innovation Program (ASTIP, No.
 CAASASTIP-2014-LIHPS-04)</span>
<span class="fundref-subname" data-id=""></span>
<span class="fundref-grant"></span>.
</span>
;

loop_
_space_group_symop_operation_xyz
'x, y, z'
'-x+1/2, -y, z+1/2'
'-x, y+1/2, -z+1/2'
'x+1/2, -y+1/2, -z'

loop_
_atom_site_label
_atom_site_type_symbol
_atom_site_fract_x
_atom_site_fract_y
_atom_site_fract_z
_atom_site_U_iso_or_equiv
_atom_site_adp_type
_atom_site_occupancy
_atom_site_site_symmetry_order
_atom_site_calc_flag
_atom_site_refinement_flags_posn
_atom_site_refinement_flags_adp
_atom_site_refinement_flags_occupancy
_atom_site_disorder_assembly
_atom_site_disorder_group
C1 C 0.1974(3) 0.36665(19) 0.92354(13) 0.0398(6) Uani 1 1 d . . . . .
C2 C 0.1420(3) 0.3988(2) 0.99625(14) 0.0522(8) Uani 1 1 d . . . . .
H2A H 0.0800 0.4558 0.9918 0.063 Uiso 1 1 calc R U . . .
H2B H 0.0916 0.3441 1.0181 0.063 Uiso 1 1 calc R U . . .
C3 C 0.2688(3) 0.4267(3) 1.03976(15) 0.0567(8) Uani 1 1 d . . . . .
H3A H 0.2537 0.4896 1.0641 0.068 Uiso 1 1 calc R U . . .
H3B H 0.2888 0.3749 1.0740 0.068 Uiso 1 1 calc R U . . .
C4 C 0.3861(3) 0.4363(2) 0.98822(15) 0.0508(7) Uani 1 1 d . . . . .
C5 C 0.3245(3) 0.4372(2) 0.91382(13) 0.0356(6) Uani 1 1 d . . . . .
H5 H 0.2871 0.5047 0.9062 0.043 Uiso 1 1 calc R U . . .
C6 C 0.4252(3) 0.4161(2) 0.85228(13) 0.0399(6) Uani 1 1 d . . . . .
C7 C 0.4755(3) 0.3064(2) 0.85957(16) 0.0572(8) Uani 1 1 d . . . . .
H7 H 0.5268 0.3032 0.9039 0.069 Uiso 1 1 calc R U . . .
C8 C 0.3540(4) 0.2338(2) 0.86710(19) 0.0669(10) Uani 1 1 d . . . . .
H8A H 0.3902 0.1666 0.8740 0.080 Uiso 1 1 calc R U . . .
H8B H 0.3007 0.2338 0.8239 0.080 Uiso 1 1 calc R U . . .
C9 C 0.2569(4) 0.2596(2) 0.92816(17) 0.0611(9) Uani 1 1 d . . . . .
H9A H 0.3076 0.2526 0.9718 0.073 Uiso 1 1 calc R U . . .
H9B H 0.1806 0.2120 0.9289 0.073 Uiso 1 1 calc R U . . .
C10 C 0.0823(3) 0.3743(2) 0.86717(14) 0.0402(6) Uani 1 1 d . . . . .
H10 H 0.1190 0.3436 0.8243 0.048 Uiso 1 1 calc R U . . .
C11 C 0.0435(3) 0.4843(2) 0.84899(14) 0.0403(6) Uani 1 1 d . . . . .
H11 H 0.0825 0.5267 0.8861 0.048 Uiso 1 1 calc R U . . .
C12 C 0.1012(3) 0.5245(2) 0.77815(15) 0.0465(7) Uani 1 1 d . . . . .
C13 C 0.2615(3) 0.5287(2) 0.77546(15) 0.0437(7) Uani 1 1 d . . . . .
H13A H 0.2867 0.5608 0.7316 0.052 Uiso 1 1 calc R U . . .
H13B H 0.2915 0.5731 0.8128 0.052 Uiso 1 1 calc R U . . .
C14 C 0.3486(3) 0.4327(2) 0.78127(13) 0.0373(6) Uani 1 1 d . . . . .
H14 H 0.2900 0.3743 0.7710 0.045 Uiso 1 1 calc R U . . .
C15 C -0.0470(4) 0.3135(3) 0.88878(19) 0.0662(9) Uani 1 1 d . . . . .
H15A H -0.0196 0.2467 0.9014 0.099 Uiso 1 1 calc R U . . .
H15B H -0.1111 0.3107 0.8502 0.099 Uiso 1 1 calc R U . . .
H15C H -0.0910 0.3453 0.9281 0.099 Uiso 1 1 calc R U . . .
C16 C 0.0486(3) 0.4603(3) 0.71855(15) 0.0671(10) Uani 1 1 d . . . . .
H16 H 0.0905 0.3979 0.7136 0.081 Uiso 1 1 calc R U . . .
C17 C -0.0474(5) 0.4817(5) 0.6736(2) 0.129(2) Uani 1 1 d . . . . .
H17A H -0.0931 0.5431 0.6759 0.155 Uiso 1 1 calc R U . . .
H17B H -0.0709 0.4356 0.6389 0.155 Uiso 1 1 calc R U . . .
C18 C 0.5481(3) 0.4905(3) 0.85622(17) 0.0608(9) Uani 1 1 d . . . . .
H18A H 0.6104 0.4785 0.8178 0.091 Uiso 1 1 calc R U . . .
H18B H 0.5969 0.4812 0.8997 0.091 Uiso 1 1 calc R U . . .
H18C H 0.5135 0.5579 0.8537 0.091 Uiso 1 1 calc R U . . .
C19 C 0.5763(4) 0.2693(3) 0.8027(2) 0.0869(14) Uani 1 1 d . . . . .
H19A H 0.6213 0.2091 0.8185 0.130 Uiso 1 1 calc R U . . .
H19B H 0.6450 0.3199 0.7938 0.130 Uiso 1 1 calc R U . . .
H19C H 0.5255 0.2557 0.7604 0.130 Uiso 1 1 calc R U . . .
O1 O -0.1043(2) 0.4990(2) 0.84987(12) 0.0638(6) Uani 1 1 d . . . . .
H1 H -0.1350 0.4934 0.8100 0.096 Uiso 1 1 calc R U . . .
C21 C 0.4415(3) 0.3962(2) 0.66600(14) 0.0422(6) Uani 1 1 d . . . . .
C22 C 0.5640(3) 0.4203(2) 0.62004(14) 0.0497(7) Uani 1 1 d . . . . .
H22A H 0.5583 0.4901 0.6058 0.060 Uiso 1 1 calc R U . . .
H22B H 0.6486 0.4121 0.6470 0.060 Uiso 1 1 calc R U . . .
C24 C 0.6124(4) 0.2545(2) 0.57249(17) 0.0609(9) Uani 1 1 d . . . . .
H24A H 0.5310 0.2142 0.5830 0.073 Uiso 1 1 calc R U . . .
H24B H 0.6752 0.2518 0.6122 0.073 Uiso 1 1 calc R U . . .
C25 C 0.6844(4) 0.2158(2) 0.50649(17) 0.0577(8) Uani 1 1 d . . . . .
H25 H 0.6293 0.1625 0.4846 0.069 Uiso 1 1 calc R U . . .
C26 C 0.6915(4) 0.3072(2) 0.45888(17) 0.0640(9) Uani 1 1 d . . . . .
H26A H 0.7794 0.3096 0.4341 0.077 Uiso 1 1 calc R U . . .
H26B H 0.6163 0.3065 0.4250 0.077 Uiso 1 1 calc R U . . .
C27 C 0.6775(3) 0.3943(2) 0.50793(15) 0.0504(7) Uani 1 1 d . . . . .
H27A H 0.7648 0.4088 0.5313 0.061 Uiso 1 1 calc R U . . .
H27B H 0.6459 0.4539 0.4835 0.061 Uiso 1 1 calc R U . . .
N1 N 0.5721(2) 0.35805(17) 0.55788(11) 0.0409(5) Uani 1 1 d . . . . .
C50 C 0.0541(4) 0.6337(3) 0.7714(2) 0.0854(13) Uani 1 1 d . . . . .
H50A H -0.0457 0.6366 0.7717 0.128 Uiso 1 1 calc R U . . .
H50B H 0.0884 0.6612 0.7282 0.128 Uiso 1 1 calc R U . . .
H50C H 0.0899 0.6719 0.8101 0.128 Uiso 1 1 calc R U . . .
O2 O 0.5069(2) 0.4398(2) 1.00501(12) 0.0818(8) Uani 1 1 d . . . . .
O3 O 0.45818(19) 0.44112(16) 0.72783(9) 0.0473(5) Uani 1 1 d . . . . .
O4 O 0.3434(2) 0.34720(19) 0.64994(11) 0.0665(7) Uani 1 1 d . . . . .
O5 O 0.8156(3) 0.1788(2) 0.52774(13) 0.0787(8) Uani 1 1 d . . . . .
H5A H 0.8637 0.1679 0.4931 0.118 Uiso 1 1 calc R U . . .

loop_
_atom_site_aniso_label
_atom_site_aniso_U_11
_atom_site_aniso_U_22
_atom_site_aniso_U_33
_atom_site_aniso_U_23
_atom_site_aniso_U_13
_atom_site_aniso_U_12
C1 0.0494(17) 0.0366(14) 0.0332(13) 0.0046(12) 0.0001(12) 0.0002(13)
C2 0.063(2) 0.0607(19) 0.0333(15) 0.0087(13) 0.0064(14) -0.0004(15)
C3 0.071(2) 0.068(2) 0.0314(14) 0.0011(14) -0.0037(14) 0.0165(17)
C4 0.0544(18) 0.0605(18) 0.0377(16) -0.0093(14) -0.0121(14) 0.0140(15)
C5 0.0374(14) 0.0379(14) 0.0316(13) -0.0026(11) -0.0043(11) 0.0056(12)
C6 0.0331(14) 0.0495(16) 0.0371(14) -0.0105(13) -0.0045(12) 0.0063(12)
C7 0.059(2) 0.0649(19) 0.0481(17) -0.0130(16) -0.0107(16) 0.0281(17)
C8 0.094(3) 0.0380(16) 0.069(2) -0.0043(16) -0.012(2) 0.0238(18)
C9 0.085(2) 0.0426(17) 0.0557(19) 0.0099(15) -0.0058(18) 0.0056(16)
C10 0.0405(16) 0.0461(15) 0.0341(14) -0.0001(12) 0.0045(12) -0.0093(12)
C11 0.0288(13) 0.0563(16) 0.0359(14) 0.0016(13) -0.0006(12) 0.0029(12)
C12 0.0387(15) 0.0618(18) 0.0390(15) 0.0161(14) -0.0001(13) 0.0090(13)
C13 0.0425(15) 0.0493(16) 0.0393(15) 0.0119(13) 0.0050(13) -0.0028(13)
C14 0.0309(13) 0.0482(15) 0.0328(13) -0.0037(12) 0.0044(11) -0.0035(12)
C15 0.063(2) 0.072(2) 0.064(2) 0.0012(18) 0.0078(18) -0.0305(18)
C16 0.0454(17) 0.120(3) 0.0363(16) 0.0097(18) -0.0070(15) -0.002(2)
C17 0.076(3) 0.230(7) 0.082(3) 0.014(4) -0.033(3) -0.009(4)
C18 0.0329(15) 0.093(2) 0.0569(19) -0.0238(18) -0.0008(14) -0.0062(16)
C19 0.083(3) 0.103(3) 0.075(2) -0.027(2) -0.005(2) 0.056(3)
O1 0.0312(10) 0.1040(18) 0.0563(13) 0.0037(14) 0.0030(10) 0.0099(11)
C21 0.0375(15) 0.0542(17) 0.0350(14) -0.0080(12) 0.0023(12) -0.0008(14)
C22 0.0482(17) 0.0618(18) 0.0390(15) -0.0110(14) 0.0081(14) -0.0065(15)
C24 0.068(2) 0.0566(19) 0.058(2) 0.0125(16) 0.0216(17) 0.0141(17)
C25 0.063(2) 0.0535(19) 0.0565(19) 0.0006(16) 0.0087(17) 0.0125(16)
C26 0.079(2) 0.067(2) 0.0453(18) 0.0030(16) 0.0175(17) 0.0215(19)
C27 0.0525(18) 0.0589(18) 0.0398(15) 0.0060(14) 0.0115(14) 0.0065(15)
N1 0.0425(13) 0.0465(13) 0.0337(11) -0.0019(10) 0.0068(10) 0.0046(11)
C50 0.071(2) 0.088(3) 0.097(3) 0.047(2) 0.010(2) 0.030(2)
O2 0.0597(15) 0.135(2) 0.0505(13) -0.0216(15) -0.0219(12) 0.0145(16)
O3 0.0371(10) 0.0673(13) 0.0376(10) -0.0148(9) 0.0083(9) -0.0114(10)
O4 0.0472(13) 0.1007(17) 0.0517(13) -0.0295(13) 0.0072(11) -0.0243(12)
O5 0.0739(17) 0.0908(18) 0.0713(16) 0.0159(14) 0.0182(14) 0.0355(15)

loop_
_atom_type_symbol
_atom_type_description
_atom_type_scat_dispersion_real
_atom_type_scat_dispersion_imag
_atom_type_scat_source
C C 0.0033 0.0016 'International Tables Vol C Tables 4.2.6.8 and 6.1.1.4'
H H 0.0000 0.0000 'International Tables Vol C Tables 4.2.6.8 and 6.1.1.4'
N N 0.0061 0.0033 'International Tables Vol C Tables 4.2.6.8 and 6.1.1.4'
O O 0.0106 0.0060 'International Tables Vol C Tables 4.2.6.8 and 6.1.1.4'

loop_
_geom_angle_atom_site_label_1
_geom_angle_atom_site_label_2
_geom_angle_atom_site_label_3
_geom_angle
_geom_angle_site_symmetry_1
_geom_angle_site_symmetry_3
C9 C1 C2 109.5(2) . .
C9 C1 C10 111.5(2) . .
C2 C1 C10 111.0(2) . .
C9 C1 C5 106.0(2) . .
C2 C1 C5 102.1(2) . .
C10 C1 C5 116.1(2) . .
C3 C2 C1 106.3(2) . .
C3 C2 H2A 110.5 . .
C1 C2 H2A 110.5 . .
C3 C2 H2B 110.5 . .
C1 C2 H2B 110.5 . .
H2A C2 H2B 108.7 . .
C4 C3 C2 105.4(2) . .
C4 C3 H3A 110.7 . .
C2 C3 H3A 110.7 . .
C4 C3 H3B 110.7 . .
C2 C3 H3B 110.7 . .
H3A C3 H3B 108.8 . .
O2 C4 C3 123.6(3) . .
O2 C4 C5 128.0(3) . .
C3 C4 C5 108.4(2) . .
C4 C5 C6 117.2(2) . .
C4 C5 C1 100.8(2) . .
C6 C5 C1 118.2(2) . .
C4 C5 H5 106.6 . .
C6 C5 H5 106.6 . .
C1 C5 H5 106.6 . .
C18 C6 C7 111.3(2) . .
C18 C6 C5 109.0(2) . .
C7 C6 C5 107.4(2) . .
C18 C6 C14 108.3(2) . .
C7 C6 C14 111.1(2) . .
C5 C6 C14 109.76(19) . .
C8 C7 C19 110.2(3) . .
C8 C7 C6 111.7(2) . .
C19 C7 C6 116.0(3) . .
C8 C7 H7 106.1 . .
C19 C7 H7 106.1 . .
C6 C7 H7 106.1 . .
C7 C8 C9 113.3(3) . .
C7 C8 H8A 108.9 . .
C9 C8 H8A 108.9 . .
C7 C8 H8B 108.9 . .
C9 C8 H8B 108.9 . .
H8A C8 H8B 107.7 . .
C8 C9 C1 113.0(2) . .
C8 C9 H9A 109.0 . .
C1 C9 H9A 109.0 . .
C8 C9 H9B 109.0 . .
C1 C9 H9B 109.0 . .
H9A C9 H9B 107.8 . .
C15 C10 C1 110.9(2) . .
C15 C10 C11 111.3(2) . .
C1 C10 C11 112.9(2) . .
C15 C10 H10 107.1 . .
C1 C10 H10 107.1 . .
C11 C10 H10 107.1 . .
O1 C11 C10 111.4(2) . .
O1 C11 C12 108.4(2) . .
C10 C11 C12 115.7(2) . .
O1 C11 H11 107.0 . .
C10 C11 H11 107.0 . .
C12 C11 H11 107.0 . .
C16 C12 C50 112.2(3) . .
C16 C12 C13 109.2(3) . .
C50 C12 C13 105.0(3) . .
C16 C12 C11 109.8(2) . .
C50 C12 C11 107.2(3) . .
C13 C12 C11 113.4(2) . .
C14 C13 C12 120.9(2) . .
C14 C13 H13A 107.1 . .
C12 C13 H13A 107.1 . .
C14 C13 H13B 107.1 . .
C12 C13 H13B 107.1 . .
H13A C13 H13B 106.8 . .
O3 C14 C13 106.1(2) . .
O3 C14 C6 105.94(19) . .
C13 C14 C6 116.0(2) . .
O3 C14 H14 109.5 . .
C13 C14 H14 109.5 . .
C6 C14 H14 109.5 . .
C10 C15 H15A 109.5 . .
C10 C15 H15B 109.5 . .
H15A C15 H15B 109.5 . .
C10 C15 H15C 109.5 . .
H15A C15 H15C 109.5 . .
H15B C15 H15C 109.5 . .
C17 C16 C12 127.9(5) . .
C17 C16 H16 116.1 . .
C12 C16 H16 116.1 . .
C16 C17 H17A 120.0 . .
C16 C17 H17B 120.0 . .
H17A C17 H17B 120.0 . .
C6 C18 H18A 109.5 . .
C6 C18 H18B 109.5 . .
H18A C18 H18B 109.5 . .
C6 C18 H18C 109.5 . .
H18A C18 H18C 109.5 . .
H18B C18 H18C 109.5 . .
C7 C19 H19A 109.5 . .
C7 C19 H19B 109.5 . .
H19A C19 H19B 109.5 . .
C7 C19 H19C 109.5 . .
H19A C19 H19C 109.5 . .
H19B C19 H19C 109.5 . .
C11 O1 H1 109.5 . .
O4 C21 O3 124.8(3) . .
O4 C21 C22 126.1(2) . .
O3 C21 C22 109.0(2) . .
N1 C22 C21 113.4(2) . .
N1 C22 H22A 108.9 . .
C21 C22 H22A 108.9 . .
N1 C22 H22B 108.9 . .
C21 C22 H22B 108.9 . .
H22A C22 H22B 107.7 . .
N1 C24 C25 106.4(2) . .
N1 C24 H24A 110.5 . .
C25 C24 H24A 110.5 . .
N1 C24 H24B 110.5 . .
C25 C24 H24B 110.5 . .
H24A C24 H24B 108.6 . .
O5 C25 C26 114.3(3) . .
O5 C25 C24 106.7(3) . .
C26 C25 C24 104.0(2) . .
O5 C25 H25 110.5 . .
C26 C25 H25 110.5 . .
C24 C25 H25 110.5 . .
C27 C26 C25 104.1(2) . .
C27 C26 H26A 110.9 . .
C25 C26 H26A 110.9 . .
C27 C26 H26B 110.9 . .
C25 C26 H26B 110.9 . .
H26A C26 H26B 108.9 . .
N1 C27 C26 102.2(2) . .
N1 C27 H27A 111.3 . .
C26 C27 H27A 111.3 . .
N1 C27 H27B 111.3 . .
C26 C27 H27B 111.3 . .
H27A C27 H27B 109.2 . .
C22 N1 C24 113.6(2) . .
C22 N1 C27 112.3(2) . .
C24 N1 C27 104.6(2) . .
C12 C50 H50A 109.5 . .
C12 C50 H50B 109.5 . .
H50A C50 H50B 109.5 . .
C12 C50 H50C 109.5 . .
H50A C50 H50C 109.5 . .
H50B C50 H50C 109.5 . .
C21 O3 C14 119.5(2) . .
C25 O5 H5A 109.5 . .

loop_
_geom_bond_atom_site_label_1
_geom_bond_atom_site_label_2
_geom_bond_distance
_geom_bond_site_symmetry_2
C1 C9 1.541(4) .
C1 C2 1.546(4) .
C1 C10 1.547(4) .
C1 C5 1.554(4) .
C2 C3 1.521(4) .
C2 H2A 0.9700 .
C2 H2B 0.9700 .
C3 C4 1.502(4) .
C3 H3A 0.9700 .
C3 H3B 0.9700 .
C4 O2 1.206(3) .
C4 C5 1.538(4) .
C5 C6 1.548(4) .
C5 H5 0.9800 .
C6 C18 1.545(4) .
C6 C7 1.547(4) .
C6 C14 1.558(4) .
C7 C8 1.525(5) .
C7 C19 1.536(4) .
C7 H7 0.9800 .
C8 C9 1.532(5) .
C8 H8A 0.9700 .
C8 H8B 0.9700 .
C9 H9A 0.9700 .
C9 H9B 0.9700 .
C10 C15 1.540(4) .
C10 C11 1.553(4) .
C10 H10 0.9800 .
C11 O1 1.435(3) .
C11 C12 1.556(4) .
C11 H11 0.9800 .
C12 C16 1.510(5) .
C12 C50 1.530(5) .
C12 C13 1.544(4) .
C13 C14 1.534(4) .
C13 H13A 0.9700 .
C13 H13B 0.9700 .
C14 O3 1.471(3) .
C14 H14 0.9800 .
C15 H15A 0.9600 .
C15 H15B 0.9600 .
C15 H15C 0.9600 .
C16 C17 1.292(5) .
C16 H16 0.9300 .
C17 H17A 0.9300 .
C17 H17B 0.9300 .
C18 H18A 0.9600 .
C18 H18B 0.9600 .
C18 H18C 0.9600 .
C19 H19A 0.9600 .
C19 H19B 0.9600 .
C19 H19C 0.9600 .
O1 H1 0.8200 .
C21 O4 1.188(3) .
C21 O3 1.333(3) .
C21 C22 1.503(4) .
C22 N1 1.450(3) .
C22 H22A 0.9700 .
C22 H22B 0.9700 .
C24 N1 1.461(4) .
C24 C25 1.527(4) .
C24 H24A 0.9700 .
C24 H24B 0.9700 .
C25 O5 1.415(4) .
C25 C26 1.521(4) .
C25 H25 0.9800 .
C26 C27 1.498(4) .
C26 H26A 0.9700 .
C26 H26B 0.9700 .
C27 N1 1.473(3) .
C27 H27A 0.9700 .
C27 H27B 0.9700 .
C50 H50A 0.9600 .
C50 H50B 0.9600 .
C50 H50C 0.9600 .
O5 H5A 0.8200 .

loop_
_geom_torsion_atom_site_label_1
_geom_torsion_atom_site_label_2
_geom_torsion_atom_site_label_3
_geom_torsion_atom_site_label_4
_geom_torsion
_geom_torsion_site_symmetry_1
_geom_torsion_site_symmetry_2
_geom_torsion_site_symmetry_3
_geom_torsion_site_symmetry_4
C9 C1 C2 C3 77.5(3) . . . .
C10 C1 C2 C3 -159.0(2) . . . .
C5 C1 C2 C3 -34.6(3) . . . .
C1 C2 C3 C4 14.2(3) . . . .
C2 C3 C4 O2 -166.1(3) . . . .
C2 C3 C4 C5 12.2(3) . . . .
O2 C4 C5 C6 15.2(5) . . . .
C3 C4 C5 C6 -163.0(3) . . . .
O2 C4 C5 C1 145.0(4) . . . .
C3 C4 C5 C1 -33.2(3) . . . .
C9 C1 C5 C4 -74.3(2) . . . .
C2 C1 C5 C4 40.3(3) . . . .
C10 C1 C5 C4 161.3(2) . . . .
C9 C1 C5 C6 54.8(3) . . . .
C2 C1 C5 C6 169.4(2) . . . .
C10 C1 C5 C6 -69.6(3) . . . .
C4 C5 C6 C18 -54.9(3) . . . .
C1 C5 C6 C18 -176.0(2) . . . .
C4 C5 C6 C7 65.8(3) . . . .
C1 C5 C6 C7 -55.3(3) . . . .
C4 C5 C6 C14 -173.3(2) . . . .
C1 C5 C6 C14 65.6(3) . . . .
C18 C6 C7 C8 171.2(3) . . . .
C5 C6 C7 C8 52.0(3) . . . .
C14 C6 C7 C8 -68.1(3) . . . .
C18 C6 C7 C19 -61.4(3) . . . .
C5 C6 C7 C19 179.4(3) . . . .
C14 C6 C7 C19 59.3(3) . . . .
C19 C7 C8 C9 173.8(3) . . . .
C6 C7 C8 C9 -55.7(3) . . . .
C7 C8 C9 C1 56.7(4) . . . .
C2 C1 C9 C8 -161.7(3) . . . .
C10 C1 C9 C8 75.0(3) . . . .
C5 C1 C9 C8 -52.2(3) . . . .
C9 C1 C10 C15 67.4(3) . . . .
C2 C1 C10 C15 -54.9(3) . . . .
C5 C1 C10 C15 -171.0(2) . . . .
C9 C1 C10 C11 -166.9(2) . . . .
C2 C1 C10 C11 70.7(3) . . . .
C5 C1 C10 C11 -45.3(3) . . . .
C15 C10 C11 O1 -6.0(3) . . . .
C1 C10 C11 O1 -131.5(2) . . . .
C15 C10 C11 C12 -130.4(3) . . . .
C1 C10 C11 C12 104.1(3) . . . .
O1 C11 C12 C16 -66.8(3) . . . .
C10 C11 C12 C16 59.2(3) . . . .
O1 C11 C12 C50 55.3(3) . . . .
C10 C11 C12 C50 -178.7(3) . . . .
O1 C11 C12 C13 170.7(2) . . . .
C10 C11 C12 C13 -63.3(3) . . . .
C16 C12 C13 C14 -60.0(3) . . . .
C50 C12 C13 C14 179.5(3) . . . .
C11 C12 C13 C14 62.8(4) . . . .
C12 C13 C14 O3 136.6(3) . . . .
C12 C13 C14 C6 -106.0(3) . . . .
C18 C6 C14 O3 44.6(3) . . . .
C7 C6 C14 O3 -77.9(3) . . . .
C5 C6 C14 O3 163.5(2) . . . .
C18 C6 C14 C13 -72.8(3) . . . .
C7 C6 C14 C13 164.7(2) . . . .
C5 C6 C14 C13 46.0(3) . . . .
C50 C12 C16 C17 -14.3(5) . . . .
C13 C12 C16 C17 -130.3(4) . . . .
C11 C12 C16 C17 104.8(4) . . . .
O4 C21 C22 N1 -14.7(5) . . . .
O3 C21 C22 N1 167.0(2) . . . .
N1 C24 C25 O5 126.0(3) . . . .
N1 C24 C25 C26 4.9(4) . . . .
O5 C25 C26 C27 -94.7(3) . . . .
C24 C25 C26 C27 21.2(4) . . . .
C25 C26 C27 N1 -39.5(3) . . . .
C21 C22 N1 C24 -71.6(3) . . . .
C21 C22 N1 C27 170.0(2) . . . .
C25 C24 N1 C22 -152.5(3) . . . .
C25 C24 N1 C27 -29.8(3) . . . .
C26 C27 N1 C22 166.6(3) . . . .
C26 C27 N1 C24 43.1(3) . . . .
O4 C21 O3 C14 -1.0(4) . . . .
C22 C21 O3 C14 177.3(2) . . . .
C13 C14 O3 C21 -97.5(3) . . . .
C6 C14 O3 C21 138.6(2) . . . .
